data_7210442
loop_
_publ_author_name
'Patra, Ranjan'
'Titi, Hatem M.'
'Goldberg, Israel'

_publ_section_title
;
 1D, 2D and 3D coordination polymers of
 5,5&#x2032;-methylenebis(oxy)dinicotinic acid with Co(ii), Mn(ii), Cu(ii)
 and Cd(ii) ions
;
_journal_issue 36
_journal_name_full CrystEngComm
_journal_page_first 7257
_journal_paper_doi 10.1039/c3ce41169a
_journal_volume 15
_journal_year 2013
_chemical_formula_moiety 'C13 H12 Cu N2 O8'
_chemical_formula_sum 'C13 H12 Cu N2 O8'
_chemical_formula_weight 387.79
_chemical_name_systematic
; 
 ? 
;
_space_group_IT_number 60
_symmetry_cell_setting orthorhombic
_symmetry_space_group_name_Hall '-P 2n 2ab'
_symmetry_space_group_name_H-M 'P b c n'
_atom_sites_solution_hydrogens geom
_atom_sites_solution_primary direct
_atom_sites_solution_secondary difmap
_audit_creation_method SHELXL-97
_cell_angle_alpha 90.00
_cell_angle_beta 90.00
_cell_angle_gamma 90.00
_cell_formula_units_Z 8
_cell_length_a 16.2119(4)
_cell_length_b 10.9173(3)
_cell_length_c 15.7225(4)
_cell_measurement_reflns_used 2999
_cell_measurement_temperature 110(2)
_cell_measurement_theta_max 28.31
_cell_measurement_theta_min 2.51
_cell_volume 2782.73(12)
_computing_cell_refinement 'Saint, Bruker-AXS'
_computing_data_collection 'Apex2, Bruker-AXS'
_computing_data_reduction 'Saint, Bruker-AXS'
_computing_structure_refinement 'SHELXL-97 (Sheldrick, 2008)'
_computing_structure_solution 'SHELXTL-2012 (Sheldrick, 2008)'
_diffrn_ambient_temperature 110(2)
_diffrn_detector_area_resol_mean 1.75
_diffrn_measured_fraction_theta_full 0.995
_diffrn_measured_fraction_theta_max 0.995
_diffrn_measurement_device_type 'ApexDuo, Bruker-AXS'
_diffrn_measurement_method '0.5 deg. \f and \w scans'
_diffrn_radiation_monochromator graphite
_diffrn_radiation_source 'fine-focus sealed tube'
_diffrn_radiation_type MoK\a
_diffrn_radiation_wavelength 0.71073
_diffrn_reflns_av_R_equivalents 0.0216
_diffrn_reflns_av_sigmaI/netI 0.0215
_diffrn_reflns_limit_h_max 18
_diffrn_reflns_limit_h_min -21
_diffrn_reflns_limit_k_max 9
_diffrn_reflns_limit_k_min -14
_diffrn_reflns_limit_l_max 20
_diffrn_reflns_limit_l_min -17
_diffrn_reflns_number 14206
_diffrn_reflns_theta_full 28.33
_diffrn_reflns_theta_max 28.33
_diffrn_reflns_theta_min 2.51
_diffrn_standards_number 0
_exptl_absorpt_coefficient_mu 1.620
_exptl_absorpt_correction_T_max 0.8293
_exptl_absorpt_correction_T_min 0.6421
_exptl_absorpt_correction_type multi-scan
_exptl_absorpt_process_details 'Apex2, Bruker-AXS'
_exptl_crystal_colour green
_exptl_crystal_density_diffrn 1.851
_exptl_crystal_density_method 'not measured'
_exptl_crystal_description plates
_exptl_crystal_F_000 1576
_exptl_crystal_size_max 0.30
_exptl_crystal_size_mid 0.20
_exptl_crystal_size_min 0.12
_refine_diff_density_max 0.955
_refine_diff_density_min -0.813
_refine_diff_density_rms 0.088
_refine_ls_extinction_method none
_refine_ls_goodness_of_fit_ref 1.014
_refine_ls_hydrogen_treatment constr
_refine_ls_matrix_type full
_refine_ls_number_parameters 222
_refine_ls_number_reflns 3458
_refine_ls_number_restraints 0
_refine_ls_restrained_S_all 1.014
_refine_ls_R_factor_all 0.0444
_refine_ls_R_factor_gt 0.0368
_refine_ls_shift/su_max 0.018
_refine_ls_shift/su_mean 0.001
_refine_ls_structure_factor_coef Fsqd
_refine_ls_weighting_details 'calc w=1/[\s^2^(Fo^2^)+(0.0403P)^2^+2.2290P] where P=(Fo^2^+2Fc^2^)/3'
_refine_ls_weighting_scheme calc
_refine_ls_wR_factor_gt 0.0922
_refine_ls_wR_factor_ref 0.0965
_reflns_number_gt 2999
_reflns_number_total 3458
_reflns_threshold_expression >2sigma(I)
_cod_data_source_file c3ce41169a.txt
_cod_data_source_block Compound-2
_cod_original_sg_symbol_H-M 'P bcn'
_cod_database_code 7210442

loop_
_symmetry_equiv_pos_as_xyz
'x, y, z'
'x+1/2, -y+1/2, -z'
'-x, y, -z+1/2'
'-x+1/2, -y+1/2, z+1/2'
'-x, -y, -z'
'-x-1/2, y-1/2, z'
'x, -y, z-1/2'
'x-1/2, y-1/2, -z-1/2'

loop_
_atom_site_label
_atom_site_type_symbol
_atom_site_fract_x
_atom_site_fract_y
_atom_site_fract_z
_atom_site_U_iso_or_equiv
_atom_site_adp_type
_atom_site_occupancy
_atom_site_symmetry_multiplicity
_atom_site_calc_flag
_atom_site_refinement_flags
Cu1 Cu 0.681557(17) 0.77842(3) 0.452611(18) 0.01028(10) Uani 1 1 d .
O1 O 0.78618(11) 0.68902(16) 0.47733(12) 0.0140(4) Uani 1 1 d .
O2 O 0.87921(13) 0.8251(2) 0.42919(15) 0.0302(5) Uani 1 1 d .
O3 O 0.68712(11) 0.84005(17) 0.56797(11) 0.0145(4) Uani 1 1 d .
O4 O 0.64010(13) 0.6937(2) 0.65591(14) 0.0288(5) Uani 1 1 d .
O5 O 0.54834(10) 0.53021(16) 0.19328(11) 0.0139(4) Uani 1 1 d .
O6 O 0.44085(11) 1.03101(16) 0.29431(11) 0.0144(4) Uani 1 1 d .
O7 O 0.61165(19) 0.5715(2) 0.50372(16) 0.0438(7) Uani 1 1 d .
H7A H 0.6147 0.5002 0.4815 0.066 Uiso 1 1 d R
H7B H 0.6112 0.5883 0.5620 0.066 Uiso 1 1 d R
O8 O 0.73697(11) 0.95706(17) 0.40145(12) 0.0182(4) Uani 1 1 d .
H8A H 0.7823 0.9279 0.4069 0.027 Uiso 1 1 d R
H8B H 0.7341 1.0263 0.4241 0.027 Uiso 1 1 d R
N1 N 0.56581(12) 0.84453(19) 0.43884(12) 0.0109(4) Uani 1 1 d .
N2 N 0.68122(12) 0.71025(19) 0.33392(13) 0.0108(4) Uani 1 1 d .
C1 C 0.50594(15) 0.8005(2) 0.48854(15) 0.0124(5) Uani 1 1 d .
H1 H 0.5202 0.7483 0.5346 0.015 Uiso 1 1 calc R
C2 C 0.42332(15) 0.8287(2) 0.47490(15) 0.0125(5) Uani 1 1 d .
C3 C 0.40255(15) 0.9080(2) 0.40931(15) 0.0120(5) Uani 1 1 d .
H3 H 0.3467 0.9294 0.3989 0.014 Uiso 1 1 calc R
C4 C 0.46578(15) 0.9553(2) 0.35911(15) 0.0115(4) Uani 1 1 d .
C5 C 0.54678(15) 0.9212(2) 0.37457(15) 0.0115(4) Uani 1 1 d .
H5 H 0.5895 0.9523 0.3393 0.014 Uiso 1 1 calc R
C6 C 0.5000 1.1016(3) 0.2500 0.0162(7) Uani 1 2 d S
H6A H 0.5290 1.1551 0.2911 0.019 Uiso 0.50 1 calc PR
H6B H 0.4710 1.1551 0.2089 0.019 Uiso 0.50 1 calc PR
C7 C 0.85836(16) 0.7338(2) 0.47170(16) 0.0154(5) Uani 1 1 d .
C8 C 0.74423(16) 0.6885(2) 0.19742(15) 0.0134(5) Uani 1 1 d .
C9 C 0.68772(16) 0.7772(2) 0.63595(17) 0.0167(5) Uani 1 1 d .
C10 C 0.67905(15) 0.6164(2) 0.17015(15) 0.0132(5) Uani 1 1 d .
H10 H 0.6786 0.5830 0.1143 0.016 Uiso 1 1 calc R
C11 C 0.61432(14) 0.5937(2) 0.22594(15) 0.0118(5) Uani 1 1 d .
C12 C 0.5000 0.4590(3) 0.2500 0.0153(7) Uani 1 2 d S
H12A H 0.4630 0.4055 0.2164 0.018 Uiso 0.50 1 calc PR
H12B H 0.5370 0.4055 0.2836 0.018 Uiso 0.50 1 calc PR
C13 C 0.61726(15) 0.6409(2) 0.30763(16) 0.0128(5) Uani 1 1 d .
H13 H 0.5733 0.6242 0.3459 0.015 Uiso 1 1 calc R
C14 C 0.74320(15) 0.7344(2) 0.28005(15) 0.0132(5) Uani 1 1 d .
H14 H 0.7877 0.7843 0.2988 0.016 Uiso 1 1 calc R

loop_
_atom_site_aniso_label
_atom_site_aniso_U_11
_atom_site_aniso_U_22
_atom_site_aniso_U_33
_atom_site_aniso_U_23
_atom_site_aniso_U_13
_atom_site_aniso_U_12
Cu1 0.00832(15) 0.01545(16) 0.00708(15) -0.00103(11) -0.00177(10) 0.00045(11)
O1 0.0093(8) 0.0159(8) 0.0168(9) -0.0001(7) -0.0030(7) 0.0003(7)
O2 0.0170(10) 0.0354(12) 0.0381(12) 0.0210(10) -0.0080(9) -0.0065(9)
O3 0.0170(9) 0.0177(9) 0.0087(8) -0.0011(7) -0.0034(6) 0.0017(7)
O4 0.0289(11) 0.0312(11) 0.0264(11) 0.0096(9) -0.0116(9) -0.0146(9)
O5 0.0108(8) 0.0193(9) 0.0116(8) -0.0027(7) 0.0001(6) -0.0030(7)
O6 0.0136(8) 0.0175(9) 0.0121(8) 0.0041(7) 0.0023(7) 0.0039(7)
O7 0.0678(19) 0.0372(14) 0.0264(12) 0.0004(11) 0.0094(12) 0.0106(13)
O8 0.0188(9) 0.0158(8) 0.0199(9) -0.0003(7) 0.0011(7) -0.0014(7)
N1 0.0090(9) 0.0153(10) 0.0085(9) -0.0026(7) -0.0019(7) -0.0001(8)
N2 0.0105(9) 0.0139(9) 0.0079(9) 0.0001(7) -0.0005(7) 0.0008(8)
C1 0.0114(11) 0.0159(11) 0.0099(11) 0.0004(9) 0.0009(9) 0.0000(9)
C2 0.0117(11) 0.0154(11) 0.0105(11) -0.0012(9) 0.0021(9) 0.0006(9)
C3 0.0103(10) 0.0147(11) 0.0112(11) -0.0028(9) 0.0005(9) 0.0011(9)
C4 0.0124(11) 0.0119(10) 0.0101(11) -0.0014(8) -0.0016(9) 0.0003(9)
C5 0.0123(11) 0.0136(11) 0.0085(10) -0.0013(8) 0.0006(8) -0.0001(9)
C6 0.0201(17) 0.0143(16) 0.0141(17) 0.000 0.0035(14) 0.000
C7 0.0118(11) 0.0203(12) 0.0141(12) 0.0019(10) -0.0030(9) -0.0020(10)
C8 0.0135(11) 0.0149(11) 0.0118(11) 0.0000(9) 0.0017(9) 0.0013(9)
C9 0.0149(12) 0.0175(12) 0.0177(13) -0.0007(10) -0.0023(10) 0.0003(10)
C10 0.0138(11) 0.0169(11) 0.0088(10) -0.0018(9) -0.0011(9) 0.0018(9)
C11 0.0104(11) 0.0126(10) 0.0125(11) -0.0009(9) -0.0027(9) -0.0001(9)
C12 0.0130(16) 0.0141(15) 0.0189(17) 0.000 0.0007(13) 0.000
C13 0.0102(11) 0.0154(11) 0.0128(11) -0.0002(9) 0.0001(9) 0.0002(9)
C14 0.0120(11) 0.0157(11) 0.0119(11) -0.0009(9) -0.0003(9) -0.0004(9)

loop_
_atom_type_symbol
_atom_type_description
_atom_type_scat_dispersion_real
_atom_type_scat_dispersion_imag
_atom_type_scat_source
C C 0.0033 0.0016 'International Tables Vol C Tables 4.2.6.8 and 6.1.1.4'
H H 0.0000 0.0000 'International Tables Vol C Tables 4.2.6.8 and 6.1.1.4'
N N 0.0061 0.0033 'International Tables Vol C Tables 4.2.6.8 and 6.1.1.4'
O O 0.0106 0.0060 'International Tables Vol C Tables 4.2.6.8 and 6.1.1.4'
Cu Cu 0.3201 1.2651 'International Tables Vol C Tables 4.2.6.8 and 6.1.1.4'

loop_
_geom_angle_atom_site_label_1
_geom_angle_atom_site_label_2
_geom_angle_atom_site_label_3
_geom_angle
_geom_angle_site_symmetry_1
_geom_angle_site_symmetry_3
O3 Cu1 O1 87.02(8) . .
O3 Cu1 N2 177.13(8) . .
O1 Cu1 N2 90.12(8) . .
O3 Cu1 N1 91.11(8) . .
O1 Cu1 N1 169.86(8) . .
N2 Cu1 N1 91.73(8) . .
O3 Cu1 O8 90.85(7) . .
O1 Cu1 O8 98.70(7) . .
N2 Cu1 O8 89.44(8) . .
N1 Cu1 O8 91.28(8) . .
C7 O1 Cu1 125.50(17) . .
C9 O3 Cu1 126.94(17) . .
C11 O5 C12 118.12(16) . .
C4 O6 C6 119.61(17) . .
H7A O7 H7B 125.5 . .
Cu1 O8 H8A 89.1 . .
Cu1 O8 H8B 126.7 . .
H8A O8 H8B 111.3 . .
C1 N1 C5 119.7(2) . .
C1 N1 Cu1 118.90(17) . .
C5 N1 Cu1 120.96(16) . .
C14 N2 C13 119.6(2) . .
C14 N2 Cu1 120.79(17) . .
C13 N2 Cu1 119.65(16) . .
N1 C1 C2 122.0(2) . .
N1 C1 H1 119.0 . .
C2 C1 H1 119.0 . .
C1 C2 C3 119.1(2) . .
C1 C2 C7 119.1(2) . 2_466
C3 C2 C7 121.7(2) . 2_466
C2 C3 C4 118.3(2) . .
C2 C3 H3 120.9 . .
C4 C3 H3 120.9 . .
O6 C4 C5 124.8(2) . .
O6 C4 C3 115.3(2) . .
C5 C4 C3 119.8(2) . .
N1 C5 C4 121.0(2) . .
N1 C5 H5 119.5 . .
C4 C5 H5 119.5 . .
O6 C6 O6 114.0(3) . 3_655
O6 C6 H6A 108.8 . .
O6 C6 H6A 108.8 3_655 .
O6 C6 H6B 108.8 . .
O6 C6 H6B 108.8 3_655 .
H6A C6 H6B 107.7 . .
O2 C7 O1 126.5(2) . .
O2 C7 C2 118.1(2) . 2_566
O1 C7 C2 115.4(2) . 2_566
C10 C8 C14 119.0(2) . .
C10 C8 C9 119.9(2) . 4_664
C14 C8 C9 121.0(2) . 4_664
O4 C9 O3 127.4(2) . .
O4 C9 C8 118.4(2) . 4_665
O3 C9 C8 114.2(2) . 4_665
C8 C10 C11 118.8(2) . .
C8 C10 H10 120.6 . .
C11 C10 H10 120.6 . .
O5 C11 C13 124.1(2) . .
O5 C11 C10 116.2(2) . .
C13 C11 C10 119.5(2) . .
O5 C12 O5 113.5(3) 3_655 .
O5 C12 H12A 108.9 3_655 .
O5 C12 H12A 108.9 . .
O5 C12 H12B 108.9 3_655 .
O5 C12 H12B 108.9 . .
H12A C12 H12B 107.7 . .
N2 C13 C11 121.3(2) . .
N2 C13 H13 119.3 . .
C11 C13 H13 119.3 . .
N2 C14 C8 121.8(2) . .
N2 C14 H14 119.1 . .
C8 C14 H14 119.1 . .

loop_
_geom_bond_atom_site_label_1
_geom_bond_atom_site_label_2
_geom_bond_distance
_geom_bond_site_symmetry_2
Cu1 O3 1.9367(17) .
Cu1 O1 1.9950(18) .
Cu1 N2 2.009(2) .
Cu1 N1 2.022(2) .
Cu1 O8 2.2929(18) .
O1 C7 1.271(3) .
O2 C7 1.246(3) .
O3 C9 1.270(3) .
O4 C9 1.235(3) .
O5 C11 1.374(3) .
O5 C12 1.419(3) .
O6 C4 1.372(3) .
O6 C6 1.414(3) .
O7 H7A 0.8550 .
O7 H7B 0.9340 .
O8 H8A 0.8049 .
O8 H8B 0.8373 .
N1 C1 1.336(3) .
N1 C5 1.348(3) .
N2 C14 1.340(3) .
N2 C13 1.349(3) .
C1 C2 1.391(3) .
C1 H1 0.9500 .
C2 C3 1.388(3) .
C2 C7 1.510(3) 2_466
C3 C4 1.393(3) .
C3 H3 0.9500 .
C4 C5 1.386(3) .
C5 H5 0.9500 .
C6 O6 1.414(3) 3_655
C6 H6A 0.9900 .
C6 H6B 0.9900 .
C7 C2 1.510(3) 2_566
C8 C10 1.386(3) .
C8 C14 1.393(3) .
C8 C9 1.514(3) 4_664
C9 C8 1.514(3) 4_665
C10 C11 1.390(3) .
C10 H10 0.9500 .
C11 C13 1.385(3) .
C12 O5 1.419(3) 3_655
C12 H12A 0.9900 .
C12 H12B 0.9900 .
C13 H13 0.9500 .
C14 H14 0.9500 .

loop_
_geom_hbond_atom_site_label_D
_geom_hbond_atom_site_label_H
_geom_hbond_atom_site_label_A
_geom_hbond_distance_DH
_geom_hbond_distance_HA
_geom_hbond_distance_DA
_geom_hbond_angle_DHA
_geom_hbond_site_symmetry_A
O7 H7A O2 0.85 2.08 2.938(4) 179 6_755
O7 H7B O4 0.93 1.93 2.778(4) 150 .
O8 H8A O2 0.80 1.96 2.754(3) 167 .
O8 H8B O1 0.84 1.99 2.824(3) 174 6_765

loop_
_geom_torsion_atom_site_label_1
_geom_torsion_atom_site_label_2
_geom_torsion_atom_site_label_3
_geom_torsion_atom_site_label_4
_geom_torsion
_geom_torsion_site_symmetry_1
_geom_torsion_site_symmetry_4
O3 Cu1 O1 C7 -84.3(2) . .
N2 Cu1 O1 C7 95.6(2) . .
N1 Cu1 O1 C7 -163.9(4) . .
O8 Cu1 O1 C7 6.1(2) . .
O1 Cu1 O3 C9 -59.6(2) . .
N2 Cu1 O3 C9 -62.5(17) . .
N1 Cu1 O3 C9 110.4(2) . .
O8 Cu1 O3 C9 -158.3(2) . .
O3 Cu1 N1 C1 -62.92(18) . .
O1 Cu1 N1 C1 16.3(5) . .
N2 Cu1 N1 C1 116.73(18) . .
O8 Cu1 N1 C1 -153.79(18) . .
O3 Cu1 N1 C5 124.61(18) . .
O1 Cu1 N1 C5 -156.2(4) . .
N2 Cu1 N1 C5 -55.74(19) . .
O8 Cu1 N1 C5 33.74(18) . .
O3 Cu1 N2 C14 -58.0(17) . .
O1 Cu1 N2 C14 -60.81(19) . .
N1 Cu1 N2 C14 129.16(19) . .
O8 Cu1 N2 C14 37.90(19) . .
O3 Cu1 N2 C13 123.1(16) . .
O1 Cu1 N2 C13 120.25(18) . .
N1 Cu1 N2 C13 -49.78(19) . .
O8 Cu1 N2 C13 -141.05(18) . .
C5 N1 C1 C2 1.7(4) . .
Cu1 N1 C1 C2 -170.84(18) . .
N1 C1 C2 C3 -2.1(4) . .
N1 C1 C2 C7 174.2(2) . 2_466
C1 C2 C3 C4 0.6(4) . .
C7 C2 C3 C4 -175.6(2) 2_466 .
C6 O6 C4 C5 -14.3(3) . .
C6 O6 C4 C3 168.2(2) . .
C2 C3 C4 O6 178.7(2) . .
C2 C3 C4 C5 1.1(4) . .
C1 N1 C5 C4 0.0(3) . .
Cu1 N1 C5 C4 172.44(17) . .
O6 C4 C5 N1 -178.8(2) . .
C3 C4 C5 N1 -1.4(4) . .
C4 O6 C6 O6 62.85(17) . 3_655
Cu1 O1 C7 O2 -21.2(4) . .
Cu1 O1 C7 C2 156.26(17) . 2_566
Cu1 O3 C9 O4 -49.4(4) . .
Cu1 O3 C9 C8 130.31(19) . 4_665
C14 C8 C10 C11 0.8(4) . .
C9 C8 C10 C11 -175.3(2) 4_664 .
C12 O5 C11 C13 -31.2(3) . .
C12 O5 C11 C10 152.7(2) . .
C8 C10 C11 O5 174.8(2) . .
C8 C10 C11 C13 -1.5(4) . .
C11 O5 C12 O5 70.52(17) . 3_655
C14 N2 C13 C11 0.2(4) . .
Cu1 N2 C13 C11 179.15(18) . .
O5 C11 C13 N2 -175.0(2) . .
C10 C11 C13 N2 1.0(4) . .
C13 N2 C14 C8 -0.9(4) . .
Cu1 N2 C14 C8 -179.83(18) . .
C10 C8 C14 N2 0.4(4) . .
C9 C8 C14 N2 176.4(2) 4_664 .
N1 O1 O3 N2 -7.22(8) . .
